data_1558585
loop_
_publ_author_name
'Miyazaki, Takuya'
'Shoji, Yoshiaki'
'Ishiwari, Fumitaka'
'Kajitani, Takashi'
'Fukushima, Takanori'

_publ_section_title
;
 Design of a molecular memory element with an alternating circular array
 of dipolar rotors and rotation suppressors
;
_journal_name_full 'Chemical Science'
_journal_paper_doi 10.1039/D0SC02836C
_journal_year 2020
_chemical_formula_sum 'C48 H30 F6 O6'
_chemical_formula_weight 816.72
_space_group_crystal_system triclinic
_space_group_IT_number 2
_space_group_name_Hall '-P 1'
_space_group_name_H-M_alt 'P -1'
_atom_sites_solution_hydrogens geom
_audit_creation_method SHELXL-2014/7
_audit_update_record
;
2020-05-15 deposited with the CCDC.	2020-07-13 downloaded from the CCDC.
;
_cell_angle_alpha 69.423(2)
_cell_angle_beta 70.729(2)
_cell_angle_gamma 86.627(2)
_cell_formula_units_Z 2
_cell_length_a 11.3765(16)
_cell_length_b 13.951(2)
_cell_length_c 14.046(2)
_cell_measurement_reflns_used 9384
_cell_measurement_temperature 90
_cell_measurement_theta_max 28.94
_cell_measurement_theta_min 2.54
_cell_volume 1966.0(5)
_computing_cell_refinement 'APEX3 v2015.9 (Bruker AXS)'
_computing_data_collection 'Bruker Instrument Service V4.2.9 (Bruker AXS Inc., 2015)'
_computing_data_reduction 'SAINT V8.35A (Bruker AXS'
_computing_molecular_graphics 'XSHELL V6.3.1 (Bruker AXS Inc., 2004)'
_computing_publication_material 'Generate Report V2014.1 (Bruker AXS Inc., 2014)'
_computing_structure_refinement 'SHELXL-2014 (Sheldrick, 2014)'
_computing_structure_solution 'SHELXT (Sheldrick, 2013)'
_diffrn_ambient_temperature 90
_diffrn_detector_area_resol_mean 10.4167
_diffrn_measured_fraction_theta_full 0.993
_diffrn_measured_fraction_theta_max 0.893
_diffrn_measurement_device_type 'Bruker D8 goniometer'
_diffrn_measurement_method 'phi and omega scans'
_diffrn_radiation_monochromator 'multilayered conforcal mirror'
_diffrn_radiation_type MoK\a
_diffrn_radiation_wavelength 0.71073
_diffrn_reflns_av_R_equivalents 0.0141
_diffrn_reflns_av_unetI/netI 0.0201
_diffrn_reflns_Laue_measured_fraction_full 0.993
_diffrn_reflns_Laue_measured_fraction_max 0.893
_diffrn_reflns_limit_h_max 14
_diffrn_reflns_limit_h_min -15
_diffrn_reflns_limit_k_max 19
_diffrn_reflns_limit_k_min -18
_diffrn_reflns_limit_l_max 18
_diffrn_reflns_limit_l_min -19
_diffrn_reflns_number 17984
_diffrn_reflns_point_group_measured_fraction_full 0.993
_diffrn_reflns_point_group_measured_fraction_max 0.893
_diffrn_reflns_theta_full 25.242
_diffrn_reflns_theta_max 29.101
_diffrn_reflns_theta_min 1.562
_diffrn_source 'rotating anode'
_diffrn_source_type 'Bruker Turbo X-ray Source'
_exptl_absorpt_coefficient_mu 0.109
_exptl_absorpt_correction_T_max 0.963
_exptl_absorpt_correction_T_min 0.915
_exptl_absorpt_correction_type multi-scan
_exptl_absorpt_process_details
;
SADABS Sheldrick 1996
;
_exptl_crystal_colour colorless
_exptl_crystal_density_diffrn 1.380
_exptl_crystal_description block
_exptl_crystal_F_000 840
_exptl_crystal_size_max 0.450
_exptl_crystal_size_mid 0.380
_exptl_crystal_size_min 0.350
_refine_diff_density_max 0.877
_refine_diff_density_min -0.386
_refine_diff_density_rms 0.051
_refine_ls_extinction_method none
_refine_ls_goodness_of_fit_ref 1.088
_refine_ls_hydrogen_treatment constr
_refine_ls_matrix_type full
_refine_ls_number_parameters 801
_refine_ls_number_reflns 10450
_refine_ls_number_restraints 1680
_refine_ls_restrained_S_all 1.122
_refine_ls_R_factor_all 0.0633
_refine_ls_R_factor_gt 0.0558
_refine_ls_shift/su_max 0.002
_refine_ls_shift/su_mean 0.000
_refine_ls_structure_factor_coef Fsqd
_refine_ls_weighting_details 'w=1/[\s^2^(Fo^2^)+(0.0500P)^2^+1.8818P] where P=(Fo^2^+2Fc^2^)/3'
_refine_ls_weighting_scheme calc
_refine_ls_wR_factor_gt 0.1426
_refine_ls_wR_factor_ref 0.1467
_reflns_Friedel_coverage 0.000
_reflns_number_gt 8179
_reflns_number_total 10450
_reflns_threshold_expression 'I > 2\s(I)'
_cod_data_source_file d0sc02836c2.cif
_cod_data_source_block 135_C6H4F2_PhCO2Me
_cod_original_cell_volume 1965.9(5)
_cod_database_code 1558585
_shelx_shelxl_version_number 2014/7
_shelx_space_group_comment
;
The symmetry employed for this shelxl refinement is uniquely defined
by the following loop, which should always be used as a source of
symmetry information in preference to the above space-group names.
They are only intended as comments.
;
_shelx_estimated_absorpt_t_min 0.952
_shelx_estimated_absorpt_t_max 0.963

loop_
_space_group_symop_operation_xyz
'x, y, z'
'-x, -y, -z'

loop_
_atom_site_label
_atom_site_type_symbol
_atom_site_fract_x
_atom_site_fract_y
_atom_site_fract_z
_atom_site_U_iso_or_equiv
_atom_site_adp_type
_atom_site_occupancy
_atom_site_site_symmetry_order
_atom_site_calc_flag
_atom_site_refinement_flags_posn
_atom_site_refinement_flags_adp
_atom_site_refinement_flags_occupancy
_atom_site_disorder_assembly
_atom_site_disorder_group
C1 C 0.48125(15) 0.25694(12) 0.73046(13) 0.0202(3) Uani 1 1 d . U . . .
C2 C 0.43327(16) 0.23492(12) 0.65953(14) 0.0209(3) Uani 1 1 d . U . . .
C3 C 0.33136(16) 0.28596(12) 0.63451(13) 0.0201(3) Uani 1 1 d . U . . .
C4 C 0.28171(15) 0.36268(12) 0.67704(13) 0.0197(3) Uani 1 1 d . U . . .
C5 C 0.33385(15) 0.38853(12) 0.74317(13) 0.0202(3) Uani 1 1 d . U . . .
C6 C 0.43242(16) 0.33425(13) 0.77125(14) 0.0215(3) Uani 1 1 d . U . . .
C8 C 0.69938(16) 0.23196(13) 0.74021(14) 0.0234(3) Uani 1 1 d . U . . .
H8 H 0.7235 0.3008 0.6928 0.028 Uiso 1 1 calc R U . . .
C9 C 0.78561(16) 0.17096(13) 0.78044(14) 0.0235(3) Uani 1 1 d . U . . .
H9 H 0.8690 0.1975 0.7593 0.028 Uiso 1 1 calc R U . . .
C10 C 0.74898(15) 0.07064(12) 0.85207(13) 0.0203(3) Uani 1 1 d . U . . .
C11 C 0.62810(16) 0.03057(13) 0.87999(14) 0.0243(3) Uani 1 1 d . U . . .
H11 H 0.6036 -0.0382 0.9276 0.029 Uiso 1 1 calc R U . . .
C12 C 0.54329(16) 0.09177(13) 0.83779(15) 0.0247(3) Uani 1 1 d . U . . .
H12 H 0.4610 0.0643 0.8562 0.030 Uiso 1 1 calc R U . . .
C13 C 0.83963(16) 0.00904(13) 0.90085(14) 0.0216(3) Uani 1 1 d . U . . .
C14 C 0.85827(18) -0.13288(14) 1.04896(17) 0.0313(4) Uani 1 1 d . U . . .
H14A H 0.9124 -0.1690 1.0042 0.047 Uiso 1 1 calc R U . . .
H14B H 0.8054 -0.1830 1.1167 0.047 Uiso 1 1 calc R U . . .
H14C H 0.9097 -0.0902 1.0645 0.047 Uiso 1 1 calc R U . . .
C21 C 0.27623(16) 0.26003(13) 0.56255(15) 0.0233(3) Uani 1 1 d . U . . .
C22 C 0.16319(19) 0.20268(17) 0.60449(19) 0.0366(4) Uani 1 1 d . U . . .
H22 H 0.1215 0.1772 0.6802 0.044 Uiso 1 1 calc R U . . .
C23 C 0.1107(2) 0.1823(2) 0.5369(2) 0.0463(5) Uani 1 1 d . U . . .
H23 H 0.0333 0.1432 0.5664 0.056 Uiso 1 1 calc R U . . .
C24 C 0.1702(2) 0.21823(19) 0.4278(2) 0.0451(5) Uani 1 1 d . U . . .
C25 C 0.2834(2) 0.27387(17) 0.38484(19) 0.0418(5) Uani 1 1 d . U . . .
H25 H 0.3250 0.2982 0.3091 0.050 Uiso 1 1 calc R U . . .
C26 C 0.3373(2) 0.29458(15) 0.45220(16) 0.0329(4) Uani 1 1 d . U . . .
H26 H 0.4157 0.3323 0.4224 0.040 Uiso 1 1 calc R U . . .
C35 C 0.28388(15) 0.47185(12) 0.78654(14) 0.0203(3) Uani 1 1 d . U . . .
C36 C 0.20356(17) 0.44823(14) 0.89204(15) 0.0280(4) Uani 1 1 d . U . . .
H36 H 0.1765 0.3788 0.9358 0.034 Uiso 1 1 calc R U . . .
C37 C 0.16279(17) 0.52582(14) 0.93362(15) 0.0273(4) Uani 1 1 d . U . . .
H37 H 0.1067 0.5094 1.0052 0.033 Uiso 1 1 calc R U . . .
C38 C 0.20390(16) 0.62708(13) 0.87067(14) 0.0214(3) Uani 1 1 d . U . . .
C39 C 0.28286(19) 0.65186(14) 0.76469(15) 0.0285(4) Uani 1 1 d . U . . .
H39 H 0.3107 0.7212 0.7213 0.034 Uiso 1 1 calc R U . . .
C40 C 0.32070(19) 0.57396(14) 0.72280(15) 0.0279(4) Uani 1 1 d . U . . .
H40 H 0.3723 0.5908 0.6497 0.033 Uiso 1 1 calc R U . . .
C41 C 0.16338(18) 0.70567(13) 0.92237(15) 0.0257(3) Uani 1 1 d . U . . .
C42 C 0.2166(3) 0.86313(17) 0.92814(19) 0.0458(6) Uani 1 1 d . U . . .
H42A H 0.1499 0.9045 0.9082 0.069 Uiso 1 1 calc R U . . .
H42B H 0.2917 0.9078 0.9049 0.069 Uiso 1 1 calc R U . . .
H42C H 0.1895 0.8282 1.0065 0.069 Uiso 1 1 calc R U . . .
O1 O 0.78041(12) -0.06850(9) 0.99207(11) 0.0266(3) Uani 1 1 d . U . . .
C15 C 0.5008(3) 0.1587(2) 0.6107(3) 0.0213(6) Uani 0.768(2) 1 d . U P A 1
C16 C 0.4482(3) 0.0611(2) 0.6437(3) 0.0288(6) Uani 0.768(2) 1 d . U P A 1
C17 C 0.5145(4) -0.0163(2) 0.6146(3) 0.0343(6) Uani 0.768(2) 1 d . U P A 1
C18 C 0.6350(3) 0.0033(3) 0.5468(3) 0.0373(6) Uani 0.768(2) 1 d . U P A 1
H18 H 0.6803 -0.0495 0.5259 0.045 Uiso 0.768(2) 1 calc R U P A 1
C19 C 0.6906(3) 0.1023(3) 0.5086(3) 0.0359(6) Uani 0.768(2) 1 d . U P A 1
H19 H 0.7740 0.1173 0.4603 0.043 Uiso 0.768(2) 1 calc R U P A 1
C20 C 0.6251(3) 0.1786(3) 0.5406(3) 0.0285(6) Uani 0.768(2) 1 d . U P A 1
H20 H 0.6645 0.2453 0.5150 0.034 Uiso 0.768(2) 1 calc R U P A 1
F1 F 0.32921(16) 0.03749(12) 0.71258(14) 0.0392(4) Uani 0.768(2) 1 d . U P A 1
F2 F 0.4596(2) -0.11076(13) 0.65390(17) 0.0545(5) Uani 0.768(2) 1 d . U P A 1
C18T C 0.5829(13) -0.0286(9) 0.5960(10) 0.0407(15) Uani 0.232(2) 1 d . U P A 2
H18T H 0.6215 -0.0887 0.5877 0.049 Uiso 0.232(2) 1 calc R U P A 2
C19T C 0.4586(11) -0.0377(8) 0.6615(9) 0.0371(14) Uani 0.232(2) 1 d . U P A 2
H19T H 0.4107 -0.1015 0.6946 0.045 Uiso 0.232(2) 1 calc R U P A 2
C17T C 0.6488(11) 0.0592(10) 0.5456(9) 0.0376(13) Uani 0.232(2) 1 d . U P A 2
C15T C 0.4722(12) 0.1401(10) 0.6316(11) 0.0262(13) Uani 0.232(2) 1 d . U P A 2
C16T C 0.5931(11) 0.1492(9) 0.5635(10) 0.0302(13) Uani 0.232(2) 1 d . U P A 2
C20T C 0.4097(13) 0.0493(8) 0.6753(10) 0.0279(13) Uani 0.232(2) 1 d . U P A 2
H20T H 0.3249 0.0449 0.7192 0.033 Uiso 0.232(2) 1 calc R U P A 2
F1T F 0.6631(5) 0.2376(5) 0.5166(5) 0.0414(13) Uani 0.232(2) 1 d . U P A 2
F2T F 0.7672(6) 0.0706(6) 0.4800(6) 0.0654(19) Uani 0.232(2) 1 d . U P A 2
O2 O 0.95143(12) 0.02719(10) 0.86545(11) 0.0291(3) Uani 1 1 d . U . . .
C29 C 0.1709(3) 0.4165(4) 0.6569(3) 0.0200(6) Uani 0.856(2) 1 d . U P B 1
C30 C 0.1738(2) 0.5010(2) 0.5727(2) 0.0235(5) Uani 0.856(2) 1 d . U P B 1
C31 C 0.0686(3) 0.5537(2) 0.5624(2) 0.0275(5) Uani 0.856(2) 1 d . U P B 1
C32 C -0.0464(2) 0.5205(2) 0.6382(2) 0.0282(5) Uani 0.856(2) 1 d . U P B 1
H32 H -0.1181 0.5567 0.6304 0.034 Uiso 0.856(2) 1 calc R U P B 1
C33 C -0.0558(2) 0.4320(2) 0.7272(2) 0.0297(5) Uani 0.856(2) 1 d . U P B 1
H33 H -0.1350 0.4070 0.7805 0.036 Uiso 0.856(2) 1 calc R U P B 1
C34 C 0.0489(2) 0.3802(2) 0.7387(2) 0.0251(5) Uani 0.856(2) 1 d . U P B 1
H34 H 0.0412 0.3206 0.8004 0.030 Uiso 0.856(2) 1 calc R U P B 1
F3 F 0.28610(12) 0.53801(10) 0.49585(11) 0.0352(4) Uani 0.856(2) 1 d . U P B 1
F4 F 0.08379(14) 0.63961(11) 0.47476(12) 0.0436(4) Uani 0.856(2) 1 d . U P B 1
C29T C 0.150(3) 0.408(3) 0.671(2) 0.0221(14) Uani 0.144(2) 1 d . U P B 2
C31T C -0.0376(15) 0.4547(14) 0.6861(14) 0.0275(14) Uani 0.144(2) 1 d . U P B 2
C30T C 0.0681(18) 0.3899(14) 0.7010(14) 0.0248(14) Uani 0.144(2) 1 d . U P B 2
C34T C 0.2047(17) 0.5204(14) 0.5590(16) 0.0218(15) Uani 0.144(2) 1 d . U P B 2
H34T H 0.2894 0.5388 0.5149 0.026 Uiso 0.144(2) 1 calc R U P B 2
C32T C -0.0079(19) 0.5450(13) 0.6030(15) 0.0290(15) Uani 0.144(2) 1 d . U P B 2
H32T H -0.0733 0.5859 0.5869 0.035 Uiso 0.144(2) 1 calc R U P B 2
C33T C 0.1051(16) 0.5778(14) 0.5449(15) 0.0273(16) Uani 0.144(2) 1 d . U P B 2
H33T H 0.1206 0.6439 0.4903 0.033 Uiso 0.144(2) 1 calc R U P B 2
F3T F 0.0432(7) 0.2984(6) 0.7827(6) 0.0286(14) Uani 0.144(2) 1 d . U P B 2
F4T F -0.1522(8) 0.4070(7) 0.7530(8) 0.042(2) Uani 0.144(2) 1 d . U P B 2
O5 O 0.07078(15) 0.69568(11) 0.99889(13) 0.0427(4) Uani 1 1 d . U . . .
C43 C 0.4751(6) 0.3467(4) 0.8574(5) 0.0209(9) Uani 0.581(2) 1 d . U P C 1
C44 C 0.5617(5) 0.4254(4) 0.8294(4) 0.0251(8) Uani 0.581(2) 1 d . U P C 1
C45 C 0.6042(4) 0.4398(3) 0.9064(4) 0.0258(7) Uani 0.581(2) 1 d . U P C 1
C46 C 0.5614(4) 0.3753(4) 1.0108(3) 0.0277(7) Uani 0.581(2) 1 d . U P C 1
H46 H 0.5900 0.3853 1.0632 0.033 Uiso 0.581(2) 1 calc R U P C 1
C47 C 0.4754(4) 0.2946(4) 1.0401(3) 0.0297(8) Uani 0.581(2) 1 d . U P C 1
H47 H 0.4459 0.2486 1.1126 0.036 Uiso 0.581(2) 1 calc R U P C 1
C48 C 0.4330(4) 0.2813(4) 0.9640(4) 0.0251(8) Uani 0.581(2) 1 d . U P C 1
H48 H 0.3737 0.2262 0.9851 0.030 Uiso 0.581(2) 1 calc R U P C 1
F5 F 0.6080(2) 0.48909(15) 0.72575(17) 0.0348(5) Uani 0.581(2) 1 d . U P C 1
F6 F 0.6875(2) 0.51940(17) 0.8730(2) 0.0412(6) Uani 0.581(2) 1 d . U P C 1
C46T C 0.5920(5) 0.4144(5) 0.9744(6) 0.0261(9) Uani 0.419(2) 1 d . U P C 2
H46T H 0.6273 0.4304 1.0200 0.031 Uiso 0.419(2) 1 calc R U P C 2
C45T C 0.5077(6) 0.3329(5) 1.0154(5) 0.0277(9) Uani 0.419(2) 1 d . U P C 2
C47T C 0.6263(5) 0.4739(5) 0.8663(5) 0.0270(10) Uani 0.419(2) 1 d . U P C 2
H47T H 0.6843 0.5314 0.8380 0.032 Uiso 0.419(2) 1 calc R U P C 2
C43T C 0.4908(8) 0.3673(6) 0.8381(7) 0.0216(11) Uani 0.419(2) 1 d . U P C 2
C44T C 0.4575(6) 0.3106(5) 0.9461(6) 0.0271(10) Uani 0.419(2) 1 d . U P C 2
C48T C 0.5768(6) 0.4502(5) 0.7987(6) 0.0233(10) Uani 0.419(2) 1 d . U P C 2
H48T H 0.6021 0.4914 0.7244 0.028 Uiso 0.419(2) 1 calc R U P C 2
F5T F 0.3713(3) 0.2302(2) 0.9892(2) 0.0344(7) Uani 0.419(2) 1 d . U P C 2
F6T F 0.4698(3) 0.2732(3) 1.1196(2) 0.0490(9) Uani 0.419(2) 1 d . U P C 2
O6 O 0.24402(14) 0.78745(10) 0.87593(12) 0.0343(3) Uani 1 1 d . U . . .
C27 C 0.0954(5) 0.1954(4) 0.3683(4) 0.0533(8) Uani 0.694(5) 1 d . U P D 1
C28 C 0.0933(5) 0.2222(5) 0.1941(4) 0.0841(15) Uani 0.694(5) 1 d . U P D 1
H28A H 0.0654 0.1495 0.2215 0.126 Uiso 0.694(5) 1 calc R U P D 1
H28B H 0.1511 0.2409 0.1200 0.126 Uiso 0.694(5) 1 calc R U P D 1
H28C H 0.0211 0.2641 0.1952 0.126 Uiso 0.694(5) 1 calc R U P D 1
O4 O 0.1567(4) 0.2400(3) 0.2621(3) 0.0641(8) Uani 0.694(5) 1 d . U P D 1
O3 O -0.0037(4) 0.1511(4) 0.4017(4) 0.0875(12) Uani 0.694(5) 1 d . U P D 1
C28T C 0.0032(11) 0.1427(11) 0.2774(9) 0.078(2) Uani 0.306(5) 1 d . U P D 2
H28D H -0.0141 0.2083 0.2297 0.117 Uiso 0.306(5) 1 calc R U P D 2
H28E H -0.0739 0.0983 0.3164 0.117 Uiso 0.306(5) 1 calc R U P D 2
H28F H 0.0654 0.1092 0.2345 0.117 Uiso 0.306(5) 1 calc R U P D 2
C27T C 0.1569(12) 0.2080(11) 0.3197(12) 0.0633(15) Uani 0.306(5) 1 d . U P D 2
O3T O 0.2135(10) 0.2149(9) 0.2397(7) 0.0818(19) Uani 0.306(5) 1 d . U P D 2
O4T O 0.0516(9) 0.1611(8) 0.3551(7) 0.0665(14) Uani 0.306(5) 1 d . U P D 2
C7 C 0.57787(15) 0.19270(13) 0.76897(13) 0.0205(3) Uani 1 1 d . U . . .

loop_
_atom_site_aniso_label
_atom_site_aniso_U_11
_atom_site_aniso_U_22
_atom_site_aniso_U_33
_atom_site_aniso_U_23
_atom_site_aniso_U_13
_atom_site_aniso_U_12
C1 0.0197(7) 0.0186(7) 0.0220(7) -0.0052(6) -0.0089(6) 0.0036(6)
C2 0.0239(8) 0.0181(7) 0.0224(7) -0.0073(6) -0.0105(6) 0.0052(6)
C3 0.0227(7) 0.0181(7) 0.0215(7) -0.0067(6) -0.0105(6) 0.0038(6)
C4 0.0199(7) 0.0176(7) 0.0231(7) -0.0061(6) -0.0105(6) 0.0040(6)
C5 0.0205(7) 0.0184(7) 0.0231(7) -0.0078(6) -0.0088(6) 0.0031(6)
C6 0.0216(7) 0.0221(7) 0.0239(8) -0.0091(6) -0.0109(6) 0.0040(6)
C8 0.0236(8) 0.0191(7) 0.0252(8) -0.0042(6) -0.0092(6) 0.0029(6)
C9 0.0197(7) 0.0229(8) 0.0276(8) -0.0074(6) -0.0090(6) 0.0023(6)
C10 0.0207(7) 0.0203(7) 0.0231(8) -0.0087(6) -0.0111(6) 0.0064(6)
C11 0.0234(8) 0.0208(7) 0.0265(8) -0.0024(6) -0.0119(7) 0.0013(6)
C12 0.0202(8) 0.0247(8) 0.0284(8) -0.0044(7) -0.0122(7) 0.0010(6)
C13 0.0231(8) 0.0204(7) 0.0266(8) -0.0107(6) -0.0133(6) 0.0062(6)
C14 0.0317(10) 0.0229(8) 0.0420(11) -0.0034(8) -0.0250(8) 0.0055(7)
C21 0.0263(8) 0.0211(7) 0.0315(8) -0.0139(6) -0.0175(7) 0.0111(6)
C22 0.0280(9) 0.0428(11) 0.0499(12) -0.0270(9) -0.0158(8) 0.0060(8)
C23 0.0342(10) 0.0533(12) 0.0729(15) -0.0376(11) -0.0295(10) 0.0091(9)
C24 0.0521(12) 0.0469(11) 0.0652(13) -0.0340(10) -0.0437(10) 0.0210(9)
C25 0.0666(14) 0.0369(10) 0.0367(10) -0.0176(8) -0.0329(10) 0.0152(10)
C26 0.0456(11) 0.0290(9) 0.0311(9) -0.0108(7) -0.0217(8) 0.0062(8)
C35 0.0205(7) 0.0200(7) 0.0256(8) -0.0105(6) -0.0119(6) 0.0043(6)
C36 0.0272(9) 0.0206(8) 0.0311(9) -0.0084(7) -0.0036(7) -0.0006(6)
C37 0.0248(8) 0.0257(8) 0.0277(9) -0.0108(7) -0.0024(7) 0.0011(6)
C38 0.0222(8) 0.0220(7) 0.0249(8) -0.0110(6) -0.0115(6) 0.0042(6)
C39 0.0379(10) 0.0206(8) 0.0255(8) -0.0087(7) -0.0074(7) 0.0002(7)
C40 0.0362(9) 0.0231(8) 0.0221(8) -0.0089(6) -0.0057(7) 0.0006(7)
C41 0.0307(9) 0.0230(8) 0.0258(8) -0.0109(6) -0.0106(7) 0.0057(7)
C42 0.0675(16) 0.0295(10) 0.0412(12) -0.0218(9) -0.0076(11) -0.0052(10)
O1 0.0245(6) 0.0232(6) 0.0317(7) -0.0029(5) -0.0164(5) 0.0048(5)
C15 0.0226(13) 0.0199(12) 0.0250(13) -0.0081(9) -0.0129(10) 0.0058(9)
C16 0.0290(14) 0.0270(12) 0.0285(13) -0.0094(10) -0.0076(10) 0.0030(10)
C17 0.0389(14) 0.0260(11) 0.0365(13) -0.0129(10) -0.0089(11) 0.0044(11)
C18 0.0391(14) 0.0311(13) 0.0405(14) -0.0168(11) -0.0092(11) 0.0138(11)
C19 0.0299(12) 0.0384(13) 0.0344(12) -0.0131(11) -0.0055(10) 0.0105(11)
C20 0.0257(13) 0.0291(14) 0.0288(13) -0.0091(11) -0.0084(10) 0.0041(10)
F1 0.0339(10) 0.0304(8) 0.0451(9) -0.0127(7) -0.0022(8) -0.0049(6)
F2 0.0712(13) 0.0236(8) 0.0648(12) -0.0186(8) -0.0140(10) 0.0014(8)
C18T 0.040(2) 0.032(2) 0.044(2) -0.015(2) -0.006(2) 0.007(2)
C19T 0.039(2) 0.030(2) 0.041(2) -0.0146(19) -0.010(2) 0.004(2)
C17T 0.035(2) 0.034(2) 0.0396(19) -0.0132(18) -0.0075(17) 0.0069(19)
C15T 0.026(2) 0.025(2) 0.028(2) -0.0094(17) -0.0106(17) 0.0053(18)
C16T 0.029(2) 0.030(2) 0.0309(19) -0.0107(17) -0.0096(17) 0.0049(18)
C20T 0.030(2) 0.0236(19) 0.032(2) -0.0127(18) -0.0112(19) 0.0042(19)
F1T 0.032(2) 0.040(3) 0.040(3) -0.011(2) 0.000(2) 0.000(2)
F2T 0.047(3) 0.062(3) 0.072(3) -0.030(3) 0.004(3) 0.021(3)
O2 0.0215(6) 0.0306(7) 0.0363(7) -0.0095(6) -0.0140(5) 0.0055(5)
C29 0.0202(15) 0.0211(11) 0.0255(14) -0.0130(10) -0.0118(11) 0.0074(11)
C30 0.0199(12) 0.0252(11) 0.0243(11) -0.0076(9) -0.0075(9) 0.0036(8)
C31 0.0253(13) 0.0266(11) 0.0271(11) -0.0037(9) -0.0114(10) 0.0068(8)
C32 0.0208(11) 0.0293(11) 0.0333(12) -0.0095(9) -0.0105(9) 0.0097(8)
C33 0.0226(10) 0.0290(11) 0.0316(11) -0.0056(9) -0.0076(9) 0.0056(8)
C34 0.0219(10) 0.0237(9) 0.0262(11) -0.0063(9) -0.0068(9) 0.0042(8)
F3 0.0246(7) 0.0337(7) 0.0296(7) 0.0037(5) -0.0034(6) 0.0048(5)
F4 0.0382(8) 0.0356(8) 0.0402(8) 0.0061(6) -0.0149(6) 0.0143(6)
C29T 0.020(2) 0.0219(19) 0.024(2) -0.0063(18) -0.0097(18) 0.0052(19)
C31T 0.023(2) 0.028(2) 0.029(2) -0.0067(19) -0.0096(19) 0.0054(19)
C30T 0.0223(19) 0.0243(19) 0.027(2) -0.0080(18) -0.0083(18) 0.0044(18)
C34T 0.020(2) 0.023(2) 0.023(2) -0.0063(19) -0.012(2) 0.007(2)
C32T 0.024(2) 0.029(2) 0.030(2) -0.0050(19) -0.010(2) 0.006(2)
C33T 0.024(2) 0.028(2) 0.028(2) -0.0068(19) -0.010(2) 0.005(2)
F3T 0.023(2) 0.026(2) 0.029(2) -0.0045(19) -0.0042(19) 0.0037(19)
F4T 0.025(3) 0.045(4) 0.050(4) -0.015(3) -0.008(3) 0.007(3)
O5 0.0466(9) 0.0316(7) 0.0394(8) -0.0182(6) 0.0048(7) 0.0032(6)
C43 0.0184(15) 0.0221(17) 0.0261(18) -0.0108(13) -0.0105(13) 0.0054(13)
C44 0.0240(14) 0.0267(17) 0.0262(17) -0.0102(13) -0.0099(13) 0.0047(13)
C45 0.0235(13) 0.0285(15) 0.0300(17) -0.0135(13) -0.0111(13) 0.0021(12)
C46 0.0271(15) 0.0326(16) 0.0281(16) -0.0132(13) -0.0130(12) 0.0057(13)
C47 0.0309(15) 0.0324(16) 0.0276(15) -0.0105(12) -0.0125(12) 0.0036(13)
C48 0.0250(17) 0.0266(18) 0.0248(16) -0.0081(14) -0.0106(12) 0.0029(14)
F5 0.0369(11) 0.0287(10) 0.0353(12) -0.0052(9) -0.0124(9) -0.0082(8)
F6 0.0339(11) 0.0429(12) 0.0597(14) -0.0293(11) -0.0186(10) -0.0043(9)
C46T 0.0243(17) 0.0312(18) 0.0294(19) -0.0144(16) -0.0139(15) 0.0041(15)
C45T 0.0270(18) 0.0315(19) 0.0275(16) -0.0113(15) -0.0119(14) 0.0026(16)
C47T 0.0249(16) 0.0311(18) 0.0303(19) -0.0143(15) -0.0128(15) 0.0060(15)
C43T 0.0212(18) 0.024(2) 0.0230(19) -0.0103(15) -0.0104(15) 0.0066(16)
C44T 0.0255(18) 0.0281(19) 0.0287(18) -0.0102(16) -0.0103(14) 0.0036(16)
C48T 0.0218(17) 0.026(2) 0.027(2) -0.0120(16) -0.0116(16) 0.0033(16)
F5T 0.0409(16) 0.0326(15) 0.0268(13) -0.0036(11) -0.0138(12) -0.0047(13)
F6T 0.060(2) 0.067(2) 0.0249(15) -0.0128(14) -0.0233(14) 0.0037(16)
O6 0.0420(8) 0.0264(7) 0.0354(7) -0.0182(6) -0.0054(6) -0.0023(6)
C27 0.0472(17) 0.0830(18) 0.0560(17) -0.0440(14) -0.0302(14) 0.0101(15)
C28 0.078(3) 0.146(4) 0.058(2) -0.054(2) -0.042(2) 0.007(3)
O4 0.0554(16) 0.1049(19) 0.0597(16) -0.0485(14) -0.0360(14) 0.0214(14)
O3 0.056(2) 0.159(3) 0.070(2) -0.057(2) -0.0253(17) -0.029(2)
C28T 0.068(4) 0.129(5) 0.065(4) -0.056(4) -0.031(3) -0.015(4)
C27T 0.055(2) 0.089(2) 0.062(2) -0.038(2) -0.028(2) 0.010(2)
O3T 0.079(4) 0.128(4) 0.064(3) -0.050(3) -0.036(3) -0.001(3)
O4T 0.061(2) 0.099(2) 0.060(2) -0.046(2) -0.025(2) 0.001(2)
C7 0.0211(7) 0.0218(7) 0.0212(7) -0.0080(6) -0.0108(6) 0.0064(6)

loop_
_atom_type_symbol
_atom_type_description
_atom_type_scat_dispersion_real
_atom_type_scat_dispersion_imag
_atom_type_scat_source
C C 0.0033 0.0016 'International Tables Vol C Tables 4.2.6.8 and 6.1.1.4'
H H 0.0000 0.0000 'International Tables Vol C Tables 4.2.6.8 and 6.1.1.4'
O O 0.0106 0.0060 'International Tables Vol C Tables 4.2.6.8 and 6.1.1.4'
F F 0.0171 0.0103 'International Tables Vol C Tables 4.2.6.8 and 6.1.1.4'

loop_
_geom_angle_atom_site_label_1
_geom_angle_atom_site_label_2
_geom_angle_atom_site_label_3
_geom_angle
_geom_angle_site_symmetry_1
_geom_angle_site_symmetry_3
_geom_angle_publ_flag
C6 C1 C2 120.01(15) . . ?
C6 C1 C7 119.66(15) . . ?
C2 C1 C7 120.17(15) . . ?
C3 C2 C1 120.27(15) . . ?
C3 C2 C15 123.63(18) . . ?
C1 C2 C15 116.04(18) . . ?
C3 C2 C15T 119.5(6) . . ?
C1 C2 C15T 118.7(6) . . ?
C2 C3 C4 119.26(15) . . ?
C2 C3 C21 120.69(14) . . ?
C4 C3 C21 120.04(14) . . ?
C5 C4 C3 120.46(14) . . ?
C5 C4 C29 117.8(2) . . ?
C3 C4 C29 121.7(2) . . ?
C5 C4 C29T 116.9(14) . . ?
C3 C4 C29T 121.7(14) . . ?
C6 C5 C4 119.83(15) . . ?
C6 C5 C35 119.25(14) . . ?
C4 C5 C35 120.91(14) . . ?
C1 C6 C5 120.02(15) . . ?
C1 C6 C43 118.3(3) . . ?
C5 C6 C43 121.1(3) . . ?
C1 C6 C43T 121.2(4) . . ?
C5 C6 C43T 118.6(4) . . ?
C9 C8 C7 120.42(15) . . ?
C9 C8 H8 119.8 . . ?
C7 C8 H8 119.8 . . ?
C8 C9 C10 119.64(16) . . ?
C8 C9 H9 120.2 . . ?
C10 C9 H9 120.2 . . ?
C11 C10 C9 120.16(15) . . ?
C11 C10 C13 120.87(15) . . ?
C9 C10 C13 118.94(15) . . ?
C12 C11 C10 119.64(16) . . ?
C12 C11 H11 120.2 . . ?
C10 C11 H11 120.2 . . ?
C7 C12 C11 120.57(16) . . ?
C7 C12 H12 119.7 . . ?
C11 C12 H12 119.7 . . ?
O2 C13 O1 123.94(15) . . ?
O2 C13 C10 125.04(16) . . ?
O1 C13 C10 110.99(14) . . ?
O1 C14 H14A 109.5 . . ?
O1 C14 H14B 109.5 . . ?
H14A C14 H14B 109.5 . . ?
O1 C14 H14C 109.5 . . ?
H14A C14 H14C 109.5 . . ?
H14B C14 H14C 109.5 . . ?
C26 C21 C22 118.95(18) . . ?
C26 C21 C3 120.01(17) . . ?
C22 C21 C3 121.03(17) . . ?
C23 C22 C21 120.6(2) . . ?
C23 C22 H22 119.7 . . ?
C21 C22 H22 119.7 . . ?
C24 C23 C22 120.2(2) . . ?
C24 C23 H23 119.9 . . ?
C22 C23 H23 119.9 . . ?
C23 C24 C25 120.0(2) . . ?
C23 C24 C27 112.4(3) . . ?
C25 C24 C27 127.5(3) . . ?
C23 C24 C27T 139.3(5) . . ?
C25 C24 C27T 100.4(5) . . ?
C24 C25 C26 120.2(2) . . ?
C24 C25 H25 119.9 . . ?
C26 C25 H25 119.9 . . ?
C21 C26 C25 120.0(2) . . ?
C21 C26 H26 120.0 . . ?
C25 C26 H26 120.0 . . ?
C40 C35 C36 119.16(16) . . ?
C40 C35 C5 120.17(16) . . ?
C36 C35 C5 120.63(15) . . ?
C37 C36 C35 120.29(16) . . ?
C37 C36 H36 119.9 . . ?
C35 C36 H36 119.9 . . ?
C38 C37 C36 120.06(17) . . ?
C38 C37 H37 120.0 . . ?
C36 C37 H37 120.0 . . ?
C37 C38 C39 120.20(16) . . ?
C37 C38 C41 117.35(16) . . ?
C39 C38 C41 122.42(16) . . ?
C38 C39 C40 119.35(17) . . ?
C38 C39 H39 120.3 . . ?
C40 C39 H39 120.3 . . ?
C35 C40 C39 120.86(17) . . ?
C35 C40 H40 119.6 . . ?
C39 C40 H40 119.6 . . ?
O5 C41 O6 123.70(17) . . ?
O5 C41 C38 124.33(17) . . ?
O6 C41 C38 111.93(15) . . ?
O6 C42 H42A 109.5 . . ?
O6 C42 H42B 109.5 . . ?
H42A C42 H42B 109.5 . . ?
O6 C42 H42C 109.5 . . ?
H42A C42 H42C 109.5 . . ?
H42B C42 H42C 109.5 . . ?
C13 O1 C14 116.42(14) . . ?
C16 C15 C20 116.9(3) . . ?
C16 C15 C2 120.6(2) . . ?
C20 C15 C2 122.0(3) . . ?
F1 C16 C15 119.2(3) . . ?
F1 C16 C17 118.2(3) . . ?
C15 C16 C17 122.5(3) . . ?
F2 C17 C18 120.2(3) . . ?
F2 C17 C16 119.4(3) . . ?
C18 C17 C16 120.4(3) . . ?
C17 C18 C19 118.9(3) . . ?
C17 C18 H18 120.5 . . ?
C19 C18 H18 120.5 . . ?
C20 C19 C18 120.4(3) . . ?
C20 C19 H19 119.8 . . ?
C18 C19 H19 119.8 . . ?
C19 C20 C15 120.8(3) . . ?
C19 C20 H20 119.6 . . ?
C15 C20 H20 119.6 . . ?
C17T C18T C19T 122.9(11) . . ?
C17T C18T H18T 118.6 . . ?
C19T C18T H18T 118.6 . . ?
C20T C19T C18T 116.3(11) . . ?
C20T C19T H19T 121.8 . . ?
C18T C19T H19T 121.8 . . ?
C18T C17T F2T 124.1(12) . . ?
C18T C17T C16T 118.7(11) . . ?
F2T C17T C16T 117.2(12) . . ?
C20T C15T C16T 118.8(13) . . ?
C20T C15T C2 127.3(11) . . ?
C16T C15T C2 113.3(10) . . ?
F1T C16T C15T 122.7(10) . . ?
F1T C16T C17T 118.4(10) . . ?
C15T C16T C17T 118.8(11) . . ?
C15T C20T C19T 124.4(13) . . ?
C15T C20T H20T 117.8 . . ?
C19T C20T H20T 117.8 . . ?
C30 C29 C34 116.1(3) . . ?
C30 C29 C4 125.4(3) . . ?
C34 C29 C4 118.3(3) . . ?
C29 C30 F3 117.7(3) . . ?
C29 C30 C31 123.2(3) . . ?
F3 C30 C31 119.0(2) . . ?
F4 C31 C32 120.9(2) . . ?
F4 C31 C30 117.8(2) . . ?
C32 C31 C30 121.4(2) . . ?
C31 C32 C33 118.1(2) . . ?
C31 C32 H32 120.9 . . ?
C33 C32 H32 120.9 . . ?
C34 C33 C32 120.7(2) . . ?
C34 C33 H33 119.7 . . ?
C32 C33 H33 119.7 . . ?
C33 C34 C29 120.5(3) . . ?
C33 C34 H34 119.7 . . ?
C29 C34 H34 119.7 . . ?
C30T C29T C4 140(3) . . ?
C30T C29T C34T 121(3) . . ?
C4 C29T C34T 99.0(16) . . ?
C30T C29T F3T 41.4(18) . . ?
C4 C29T F3T 98.6(16) . . ?
C34T C29T F3T 162(2) . . ?
C32T C31T F4T 130.1(16) . . ?
C32T C31T C30T 116.1(16) . . ?
F4T C31T C30T 113.4(14) . . ?
C29T C30T F3T 113(3) . . ?
C29T C30T C31T 128(3) . . ?
F3T C30T C31T 118.4(15) . . ?
C33T C34T C29T 108.8(17) . . ?
C33T C34T H34T 125.6 . . ?
C29T C34T H34T 125.6 . . ?
C33T C32T C31T 122.7(17) . . ?
C33T C32T H32T 118.7 . . ?
C31T C32T H32T 118.7 . . ?
C32T C33T C34T 122.2(17) . . ?
C32T C33T H33T 118.9 . . ?
C34T C33T H33T 118.9 . . ?
C30T F3T C29T 26.0(12) . . ?
C44 C43 C48 117.8(5) . . ?
C44 C43 C6 119.0(4) . . ?
C48 C43 C6 123.1(4) . . ?
F5 C44 C43 119.8(4) . . ?
F5 C44 C45 119.2(4) . . ?
C43 C44 C45 121.0(4) . . ?
F6 C45 C46 122.2(4) . . ?
F6 C45 C44 117.4(4) . . ?
C46 C45 C44 120.3(4) . . ?
C45 C46 C47 119.4(4) . . ?
C45 C46 H46 120.3 . . ?
C47 C46 H46 120.3 . . ?
C48 C47 C46 120.1(4) . . ?
C48 C47 H47 120.0 . . ?
C46 C47 H47 120.0 . . ?
C47 C48 C43 121.3(5) . . ?
C47 C48 H48 119.3 . . ?
C43 C48 H48 119.3 . . ?
C45T C46T C47T 119.9(5) . . ?
C45T C46T H46T 120.0 . . ?
C47T C46T H46T 120.0 . . ?
F6T C45T C46T 122.6(6) . . ?
F6T C45T C44T 118.5(6) . . ?
C46T C45T C44T 118.9(5) . . ?
C46T C47T C48T 120.5(6) . . ?
C46T C47T H47T 119.8 . . ?
C48T C47T H47T 119.8 . . ?
C44T C43T C48T 117.1(8) . . ?
C44T C43T C6 117.7(6) . . ?
C48T C43T C6 125.2(6) . . ?
F5T C44T C43T 119.4(7) . . ?
F5T C44T C45T 118.0(6) . . ?
C43T C44T C45T 122.6(7) . . ?
C47T C48T C43T 121.0(7) . . ?
C47T C48T H48T 119.5 . . ?
C43T C48T H48T 119.5 . . ?
C41 O6 C42 115.01(16) . . ?
O3 C27 O4 122.2(4) . . ?
O3 C27 C24 129.6(4) . . ?
O4 C27 C24 108.1(4) . . ?
O4 C28 H28A 109.5 . . ?
O4 C28 H28B 109.5 . . ?
H28A C28 H28B 109.5 . . ?
O4 C28 H28C 109.5 . . ?
H28A C28 H28C 109.5 . . ?
H28B C28 H28C 109.5 . . ?
C27 O4 C28 113.6(4) . . ?
O4T C28T H28D 109.5 . . ?
O4T C28T H28E 109.5 . . ?
H28D C28T H28E 109.5 . . ?
O4T C28T H28F 109.5 . . ?
H28D C28T H28F 109.5 . . ?
H28E C28T H28F 109.5 . . ?
O3T C27T O4T 116.5(12) . . ?
O3T C27T C24 139.7(11) . . ?
O4T C27T C24 102.3(11) . . ?
C27T O4T C28T 118.1(10) . . ?
C12 C7 C8 119.53(15) . . ?
C12 C7 C1 118.45(15) . . ?
C8 C7 C1 122.00(15) . . ?

loop_
_geom_bond_atom_site_label_1
_geom_bond_atom_site_label_2
_geom_bond_distance
_geom_bond_site_symmetry_2
_geom_bond_publ_flag
C1 C6 1.398(2) . ?
C1 C2 1.407(2) . ?
C1 C7 1.497(2) . ?
C2 C3 1.404(2) . ?
C2 C15 1.503(4) . ?
C2 C15T 1.511(15) . ?
C3 C4 1.406(2) . ?
C3 C21 1.499(2) . ?
C4 C5 1.403(2) . ?
C4 C29 1.485(5) . ?
C4 C29T 1.61(3) . ?
C5 C6 1.403(2) . ?
C5 C35 1.495(2) . ?
C6 C43 1.508(8) . ?
C6 C43T 1.513(11) . ?
C8 C9 1.391(2) . ?
C8 C7 1.392(2) . ?
C8 H8 0.9500 . ?
C9 C10 1.395(2) . ?
C9 H9 0.9500 . ?
C10 C11 1.392(2) . ?
C10 C13 1.490(2) . ?
C11 C12 1.391(2) . ?
C11 H11 0.9500 . ?
C12 C7 1.389(2) . ?
C12 H12 0.9500 . ?
C13 O2 1.209(2) . ?
C13 O1 1.344(2) . ?
C14 O1 1.449(2) . ?
C14 H14A 0.9800 . ?
C14 H14B 0.9800 . ?
C14 H14C 0.9800 . ?
C21 C26 1.386(3) . ?
C21 C22 1.390(3) . ?
C22 C23 1.387(3) . ?
C22 H22 0.9500 . ?
C23 C24 1.368(4) . ?
C23 H23 0.9500 . ?
C24 C25 1.379(4) . ?
C24 C27 1.487(4) . ?
C24 C27T 1.629(13) . ?
C25 C26 1.396(3) . ?
C25 H25 0.9500 . ?
C26 H26 0.9500 . ?
C35 C40 1.390(2) . ?
C35 C36 1.392(3) . ?
C36 C37 1.391(2) . ?
C36 H36 0.9500 . ?
C37 C38 1.387(2) . ?
C37 H37 0.9500 . ?
C38 C39 1.391(3) . ?
C38 C41 1.490(2) . ?
C39 C40 1.393(2) . ?
C39 H39 0.9500 . ?
C40 H40 0.9500 . ?
C41 O5 1.204(2) . ?
C41 O6 1.332(2) . ?
C42 O6 1.451(2) . ?
C42 H42A 0.9800 . ?
C42 H42B 0.9800 . ?
C42 H42C 0.9800 . ?
C15 C16 1.377(4) . ?
C15 C20 1.408(4) . ?
C16 F1 1.356(3) . ?
C16 C17 1.384(4) . ?
C17 F2 1.338(3) . ?
C17 C18 1.363(5) . ?
C18 C19 1.398(5) . ?
C18 H18 0.9500 . ?
C19 C20 1.383(4) . ?
C19 H19 0.9500 . ?
C20 H20 0.9500 . ?
C18T C17T 1.308(17) . ?
C18T C19T 1.394(16) . ?
C18T H18T 0.9500 . ?
C19T C20T 1.354(15) . ?
C19T H19T 0.9500 . ?
C17T F2T 1.339(13) . ?
C17T C16T 1.436(17) . ?
C15T C20T 1.326(17) . ?
C15T C16T 1.374(15) . ?
C16T F1T 1.337(12) . ?
C20T H20T 0.9500 . ?
C29 C30 1.337(5) . ?
C29 C34 1.458(4) . ?
C30 F3 1.356(3) . ?
C30 C31 1.389(4) . ?
C31 F4 1.352(3) . ?
C31 C32 1.366(3) . ?
C32 C33 1.393(4) . ?
C32 H32 0.9500 . ?
C33 C34 1.382(3) . ?
C33 H33 0.9500 . ?
C34 H34 0.9500 . ?
C29T C30T 0.89(3) . ?
C29T C34T 1.75(4) . ?
C29T F3T 1.89(3) . ?
C31T C32T 1.35(2) . ?
C31T F4T 1.371(18) . ?
C31T C30T 1.49(2) . ?
C30T F3T 1.350(18) . ?
C34T C33T 1.38(2) . ?
C34T H34T 0.9500 . ?
C32T C33T 1.28(2) . ?
C32T H32T 0.9500 . ?
C33T H33T 0.9500 . ?
C43 C44 1.379(7) . ?
C43 C48 1.387(6) . ?
C44 F5 1.351(5) . ?
C44 C45 1.398(7) . ?
C45 F6 1.347(4) . ?
C45 C46 1.360(6) . ?
C46 C47 1.389(6) . ?
C46 H46 0.9500 . ?
C47 C48 1.378(6) . ?
C47 H47 0.9500 . ?
C48 H48 0.9500 . ?
C46T C45T 1.359(8) . ?
C46T C47T 1.381(8) . ?
C46T H46T 0.9500 . ?
C45T F6T 1.339(7) . ?
C45T C44T 1.404(10) . ?
C47T C48T 1.386(9) . ?
C47T H47T 0.9500 . ?
C43T C44T 1.373(9) . ?
C43T C48T 1.388(9) . ?
C44T F5T 1.358(6) . ?
C48T H48T 0.9500 . ?
C27 O3 1.184(6) . ?
C27 O4 1.346(6) . ?
C28 O4 1.461(5) . ?
C28 H28A 0.9800 . ?
C28 H28B 0.9800 . ?
C28 H28C 0.9800 . ?
C28T O4T 1.473(12) . ?
C28T H28D 0.9800 . ?
C28T H28E 0.9800 . ?
C28T H28F 0.9800 . ?
C27T O3T 1.068(16) . ?
C27T O4T 1.258(15) . ?
